data_7006099
loop_
_publ_author_name
'Lardi\'es, Nora'
'Romeo, Inocencio'
'Cerrada, Elena'
'Laguna, Mariano'
'Skabara, Peter J.'

_publ_section_title
;
 Synthesis and properties of alkynethiolate gold(i) complexes
;
_journal_issue 45
_journal_name_full 'Dalton Transactions'
_journal_page_first 5329
_journal_paper_doi 10.1039/b708966j
_journal_year 2007
_chemical_formula_sum 'C27 H44 Au P S'
_chemical_formula_weight 628.62
_chemical_name_systematic
;
?
;
_space_group_IT_number 2
_symmetry_cell_setting triclinic
_symmetry_space_group_name_Hall '-P 1'
_symmetry_space_group_name_H-M 'P -1'
_atom_sites_solution_hydrogens geom
_atom_sites_solution_primary direct
_atom_sites_solution_secondary difmap
_audit_creation_method SHELXL-97
_cell_angle_alpha 81.910(5)
_cell_angle_beta 68.730(5)
_cell_angle_gamma 66.010(5)
_cell_formula_units_Z 2
_cell_length_a 9.382(5)
_cell_length_b 11.292(5)
_cell_length_c 12.643(5)
_cell_measurement_reflns_used 36
_cell_measurement_temperature 293(2)
_cell_measurement_theta_max 40
_cell_measurement_theta_min 25
_cell_volume 1140.3(9)
_computing_cell_refinement 'XSCANS v. 2.1 (Siemens)'
_computing_data_collection 'XSCANS v. 2.1 (Siemens)'
_computing_data_reduction 'XSCANS v. 2.1 (Siemens)'
_computing_molecular_graphics 'XP, SHELXTL v. 5 (Siemens)'
_computing_publication_material 'WinGX v1.10.01'
_computing_structure_refinement 'SHELXL-97 (Sheldrick, 1997)'
_computing_structure_solution 'SHELXS-97 (Sheldrick, 1997)'
_diffrn_ambient_temperature 293(2)
_diffrn_measured_fraction_theta_full 1.000
_diffrn_measured_fraction_theta_max 1.000
_diffrn_measurement_method '\w/2\q scans'
_diffrn_radiation_monochromator 'four-circle diffractometer'
_diffrn_radiation_source 'fine-focus sealed tube'
_diffrn_radiation_type MoK\a
_diffrn_radiation_wavelength 0.71073
_diffrn_reflns_av_R_equivalents 0.0153
_diffrn_reflns_av_sigmaI/netI 0.0286
_diffrn_reflns_limit_h_max 11
_diffrn_reflns_limit_h_min -1
_diffrn_reflns_limit_k_max 13
_diffrn_reflns_limit_k_min -12
_diffrn_reflns_limit_l_max 15
_diffrn_reflns_limit_l_min -14
_diffrn_reflns_number 4828
_diffrn_reflns_theta_full 25.01
_diffrn_reflns_theta_max 25.01
_diffrn_reflns_theta_min 1.73
_diffrn_standards_interval_count 100
_diffrn_standards_number 3
_exptl_absorpt_coefficient_mu 6.626
_exptl_absorpt_correction_T_max 0.304
_exptl_absorpt_correction_T_min 0.219
_exptl_absorpt_correction_type psi-scan
_exptl_crystal_colour yellow
_exptl_crystal_density_diffrn 1.831
_exptl_crystal_density_method 'not measured'
_exptl_crystal_description prism
_exptl_crystal_F_000 632
_exptl_crystal_size_max 0.29
_exptl_crystal_size_mid 0.24
_exptl_crystal_size_min 0.27
_refine_diff_density_max 0.462
_refine_diff_density_min -0.924
_refine_diff_density_rms 0.165
_refine_ls_extinction_method none
_refine_ls_goodness_of_fit_ref 1.034
_refine_ls_hydrogen_treatment mixed
_refine_ls_matrix_type full
_refine_ls_number_parameters 272
_refine_ls_number_reflns 4019
_refine_ls_number_restraints 0
_refine_ls_restrained_S_all 1.034
_refine_ls_R_factor_all 0.0248
_refine_ls_R_factor_gt 0.0197
_refine_ls_shift/su_max 0.001
_refine_ls_shift/su_mean 0.000
_refine_ls_structure_factor_coef Fsqd
_refine_ls_weighting_details 'calc w=1/[\s^2^(Fo^2^)+(0.0265P)^2^+0.0000P] where P=(Fo^2^+2Fc^2^)/3'
_refine_ls_weighting_scheme calc
_refine_ls_wR_factor_gt 0.0465
_refine_ls_wR_factor_ref 0.0472
_reflns_number_gt 3584
_reflns_number_total 4019
_reflns_threshold_expression >2sigma(I)
_cod_data_source_file b708966j.txt
_cod_data_source_block elc2
_cod_depositor_comments
;
The following automatic conversions were performed:
'_symmetry_cell_setting' value 'Triclinic' changed to 'triclinic'
according to '/home/saulius/struct/CIF-dictionaries/cif_core.dic'
dictionary named 'cif_core.dic' version 2.4.1 from 2010-06-29.

Automatic conversion script
Id: cif_fix_enum 1527 2010-12-29 10:47:43Z saulius 

The following automatic conversions were performed:

'_exptl_absorpt_correction_type' tag value 'Psi-scans' was replaced
with 'psi-scan' value.

Automatic conversion script
Id: cif_fix_values 1646 2011-03-28 12:23:43Z adriana 

2018-02-23
Z value and formula fixed to values more according to usual
chemical conventions.                 miguel
;
_cod_original_formula_sum 'C54 H88 Au2 P2 S2'
_cod_original_formula_weight 1257.24
_cod_original_formula_units_Z 1
_cod_original_sg_symbol_H-M P-1
_cod_database_code 7006099

loop_
_symmetry_equiv_pos_as_xyz
'x, y, z'
'-x, -y, -z'

loop_
_atom_site_label
_atom_site_type_symbol
_atom_site_fract_x
_atom_site_fract_y
_atom_site_fract_z
_atom_site_U_iso_or_equiv
_atom_site_adp_type
_atom_site_occupancy
_atom_site_symmetry_multiplicity
_atom_site_calc_flag
_atom_site_refinement_flags
_atom_site_disorder_assembly
_atom_site_disorder_group
Au1 Au 0.18630(2) 0.268507(14) 0.037213(12) 0.02321(6) Uani 1 1 d . . .
P1 P 0.15697(13) 0.10728(9) 0.16106(8) 0.0223(2) Uani 1 1 d . . .
S1 S 0.19632(13) 0.43596(10) -0.09031(9) 0.0303(2) Uani 1 1 d . . .
C1 C -0.0373(5) 0.1577(4) 0.2799(3) 0.0241(8) Uani 1 1 d . . .
C2 C -0.1625(5) 0.2775(4) 0.2788(3) 0.0291(9) Uani 1 1 d . . .
H2 H -0.1465 0.3327 0.2177 0.035 Uiso 1 1 calc R . .
C3 C -0.3122(5) 0.3155(4) 0.3691(4) 0.0352(10) Uani 1 1 d . . .
H3 H -0.3953 0.3963 0.3684 0.042 Uiso 1 1 calc R . .
C4 C -0.3373(5) 0.2339(4) 0.4592(3) 0.0340(10) Uani 1 1 d . . .
H4 H -0.4373 0.2594 0.5193 0.041 Uiso 1 1 calc R . .
C5 C -0.2130(5) 0.1133(4) 0.4605(3) 0.0311(9) Uani 1 1 d . . .
H5 H -0.2306 0.0577 0.5211 0.037 Uiso 1 1 calc R . .
C6 C -0.0634(5) 0.0754(4) 0.3722(3) 0.0282(9) Uani 1 1 d . . .
H6 H 0.0200 -0.0048 0.3741 0.034 Uiso 1 1 calc R . .
C7 C 0.1682(5) -0.0316(3) 0.0962(3) 0.0239(8) Uani 1 1 d . . .
C8 C 0.0448(5) -0.0812(4) 0.1361(3) 0.0307(9) Uani 1 1 d . . .
H8 H -0.0505 -0.0413 0.1969 0.037 Uiso 1 1 calc R . .
C9 C 0.0639(6) -0.1901(4) 0.0852(4) 0.0389(11) Uani 1 1 d . . .
H9 H -0.0191 -0.2228 0.1120 0.047 Uiso 1 1 calc R . .
C10 C 0.2036(6) -0.2502(4) -0.0042(4) 0.0413(12) Uani 1 1 d . . .
H10 H 0.2166 -0.3250 -0.0360 0.050 Uiso 1 1 calc R . .
C11 C 0.3241(6) -0.2006(4) -0.0469(4) 0.0436(12) Uani 1 1 d . . .
H11 H 0.4171 -0.2405 -0.1091 0.052 Uiso 1 1 calc R . .
C12 C 0.3088(6) -0.0908(4) 0.0018(3) 0.0361(10) Uani 1 1 d . . .
H12 H 0.3908 -0.0572 -0.0277 0.043 Uiso 1 1 calc R . .
C13 C 0.3183(5) 0.0457(3) 0.2271(3) 0.0232(8) Uani 1 1 d . . .
C14 C 0.4288(5) -0.0828(4) 0.2193(3) 0.0268(9) Uani 1 1 d . . .
H14 H 0.4193 -0.1437 0.1828 0.032 Uiso 1 1 calc R . .
C15 C 0.5535(5) -0.1199(4) 0.2660(3) 0.0348(10) Uani 1 1 d . . .
H15 H 0.6290 -0.2055 0.2590 0.042 Uiso 1 1 calc R . .
C16 C 0.5664(5) -0.0310(5) 0.3227(4) 0.0389(11) Uani 1 1 d . . .
H16 H 0.6496 -0.0569 0.3544 0.047 Uiso 1 1 calc R . .
C17 C 0.4548(6) 0.0974(5) 0.3326(4) 0.0420(11) Uani 1 1 d . . .
H17 H 0.4626 0.1573 0.3715 0.050 Uiso 1 1 calc R . .
C18 C 0.3330(5) 0.1354(4) 0.2845(4) 0.0340(10) Uani 1 1 d . . .
H18 H 0.2597 0.2216 0.2900 0.041 Uiso 1 1 calc R . .
C19 C 0.3963(5) 0.4193(4) -0.1459(3) 0.0276(9) Uani 1 1 d . . .
C20 C 0.5347(5) 0.4169(4) -0.1921(3) 0.0307(9) Uani 1 1 d . . .
C21 C 0.7007(5) 0.4121(4) -0.2495(3) 0.0276(9) Uani 1 1 d . . .
C22 C 0.7629(5) 0.4870(4) -0.2142(4) 0.0352(10) Uani 1 1 d . . .
H22 H 0.6962 0.5411 -0.1511 0.042 Uiso 1 1 calc R . .
C23 C 0.9221(6) 0.4820(4) -0.2715(4) 0.0391(11) Uani 1 1 d . . .
H23 H 0.9596 0.5343 -0.2472 0.047 Uiso 1 1 calc R . .
C24 C 1.0273(5) 0.4002(4) -0.3649(4) 0.0360(10) Uani 1 1 d . . .
C25 C 0.9671(6) 0.3235(4) -0.3988(4) 0.0391(11) Uani 1 1 d . . .
H25 H 1.0354 0.2673 -0.4603 0.047 Uiso 1 1 calc R . .
C26 C 0.8073(6) 0.3294(4) -0.3427(4) 0.0355(10) Uani 1 1 d . . .
H26 H 0.7701 0.2773 -0.3674 0.043 Uiso 1 1 calc R . .
C27 C 1.2004(6) 0.3967(5) -0.4275(4) 0.0527(14) Uani 1 1 d . . .
H27A H 1.2010 0.4488 -0.4945 0.079 Uiso 1 1 calc R . .
H27B H 1.2757 0.3089 -0.4487 0.079 Uiso 1 1 calc R . .
H27C H 1.2342 0.4302 -0.3792 0.079 Uiso 1 1 calc R . .

loop_
_atom_site_aniso_label
_atom_site_aniso_U_11
_atom_site_aniso_U_22
_atom_site_aniso_U_33
_atom_site_aniso_U_23
_atom_site_aniso_U_13
_atom_site_aniso_U_12
Au1 0.02523(9) 0.02042(8) 0.02288(8) 0.00191(5) -0.00376(6) -0.01210(6)
P1 0.0249(6) 0.0205(5) 0.0210(5) 0.0012(4) -0.0040(4) -0.0118(4)
S1 0.0262(6) 0.0249(5) 0.0370(6) 0.0098(4) -0.0076(5) -0.0128(4)
C1 0.027(2) 0.027(2) 0.0224(19) 0.0009(15) -0.0091(17) -0.0134(18)
C2 0.031(2) 0.029(2) 0.027(2) 0.0017(16) -0.0075(18) -0.0137(19)
C3 0.026(2) 0.035(2) 0.040(2) -0.0008(19) -0.011(2) -0.0084(19)
C4 0.023(2) 0.052(3) 0.026(2) -0.0045(19) -0.0031(18) -0.016(2)
C5 0.030(2) 0.045(2) 0.024(2) 0.0070(17) -0.0095(18) -0.022(2)
C6 0.028(2) 0.032(2) 0.024(2) 0.0010(16) -0.0070(17) -0.0127(18)
C7 0.030(2) 0.0208(19) 0.0214(19) 0.0018(15) -0.0094(17) -0.0098(17)
C8 0.033(2) 0.034(2) 0.032(2) 0.0043(17) -0.0142(19) -0.017(2)
C9 0.054(3) 0.038(2) 0.042(3) 0.008(2) -0.025(2) -0.029(2)
C10 0.065(4) 0.028(2) 0.039(2) -0.0021(19) -0.027(3) -0.018(2)
C11 0.046(3) 0.041(3) 0.035(2) -0.008(2) -0.011(2) -0.008(2)
C12 0.041(3) 0.036(2) 0.030(2) -0.0039(18) -0.002(2) -0.020(2)
C13 0.025(2) 0.0256(19) 0.0199(18) 0.0026(15) -0.0034(16) -0.0145(17)
C14 0.030(2) 0.025(2) 0.0225(19) -0.0007(15) -0.0039(17) -0.0119(18)
C15 0.029(2) 0.037(2) 0.026(2) 0.0002(18) -0.0039(18) -0.005(2)
C16 0.027(2) 0.054(3) 0.035(2) 0.005(2) -0.009(2) -0.017(2)
C17 0.049(3) 0.047(3) 0.046(3) 0.000(2) -0.020(2) -0.030(2)
C18 0.036(3) 0.027(2) 0.041(2) -0.0004(18) -0.014(2) -0.0129(19)
C19 0.033(3) 0.021(2) 0.029(2) 0.0060(16) -0.0121(19) -0.0117(18)
C20 0.034(3) 0.025(2) 0.034(2) 0.0060(17) -0.011(2) -0.0146(19)
C21 0.025(2) 0.026(2) 0.029(2) 0.0052(16) -0.0099(18) -0.0087(18)
C22 0.029(2) 0.030(2) 0.041(2) -0.0066(19) -0.006(2) -0.0086(19)
C23 0.034(3) 0.034(2) 0.058(3) -0.002(2) -0.017(2) -0.020(2)
C24 0.025(2) 0.037(2) 0.041(3) 0.014(2) -0.012(2) -0.011(2)
C25 0.034(3) 0.043(3) 0.034(2) -0.0011(19) -0.006(2) -0.013(2)
C26 0.040(3) 0.034(2) 0.039(2) 0.0006(19) -0.015(2) -0.019(2)
C27 0.025(3) 0.062(3) 0.063(3) 0.018(3) -0.012(2) -0.017(2)

loop_
_atom_type_symbol
_atom_type_description
_atom_type_scat_dispersion_real
_atom_type_scat_dispersion_imag
_atom_type_scat_source
C C 0.0033 0.0016 'International Tables Vol C Tables 4.2.6.8 and 6.1.1.4'
H H 0.0000 0.0000 'International Tables Vol C Tables 4.2.6.8 and 6.1.1.4'
P P 0.1023 0.0942 'International Tables Vol C Tables 4.2.6.8 and 6.1.1.4'
S S 0.1246 0.1234 'International Tables Vol C Tables 4.2.6.8 and 6.1.1.4'
Au Au -2.0133 8.8022 'International Tables Vol C Tables 4.2.6.8 and 6.1.1.4'

loop_
_geom_angle_atom_site_label_1
_geom_angle_atom_site_label_2
_geom_angle_atom_site_label_3
_geom_angle
_geom_angle_site_symmetry_1
_geom_angle_site_symmetry_3
_geom_angle_publ_flag
P1 Au1 S1 175.50(4) . . ?
C7 P1 C1 106.28(18) . . ?
C7 P1 C13 106.56(17) . . ?
C1 P1 C13 104.57(17) . . ?
C7 P1 Au1 113.54(12) . . ?
C1 P1 Au1 113.72(13) . . ?
C13 P1 Au1 111.50(12) . . ?
C19 S1 Au1 106.72(13) . . ?
C2 C1 C6 119.3(4) . . ?
C2 C1 P1 120.1(3) . . ?
C6 C1 P1 120.6(3) . . ?
C1 C2 C3 120.2(4) . . ?
C4 C3 C2 120.2(4) . . ?
C3 C4 C5 119.9(4) . . ?
C6 C5 C4 120.3(4) . . ?
C5 C6 C1 120.1(4) . . ?
C8 C7 C12 119.1(4) . . ?
C8 C7 P1 122.9(3) . . ?
C12 C7 P1 118.0(3) . . ?
C9 C8 C7 119.9(4) . . ?
C10 C9 C8 120.8(4) . . ?
C11 C10 C9 120.2(4) . . ?
C10 C11 C12 120.6(4) . . ?
C11 C12 C7 119.3(4) . . ?
C14 C13 C18 119.1(4) . . ?
C14 C13 P1 123.5(3) . . ?
C18 C13 P1 117.4(3) . . ?
C15 C14 C13 119.9(4) . . ?
C16 C15 C14 120.5(4) . . ?
C15 C16 C17 120.1(4) . . ?
C18 C17 C16 119.7(4) . . ?
C17 C18 C13 120.7(4) . . ?
C20 C19 S1 173.9(4) . . ?
C19 C20 C21 178.6(5) . . ?
C22 C21 C26 117.3(4) . . ?
C22 C21 C20 122.1(4) . . ?
C26 C21 C20 120.6(4) . . ?
C23 C22 C21 121.1(4) . . ?
C22 C23 C24 121.3(4) . . ?
C25 C24 C23 117.7(4) . . ?
C25 C24 C27 121.4(4) . . ?
C23 C24 C27 120.8(4) . . ?
C26 C25 C24 121.1(4) . . ?
C25 C26 C21 121.4(4) . . ?

loop_
_geom_bond_atom_site_label_1
_geom_bond_atom_site_label_2
_geom_bond_distance
_geom_bond_site_symmetry_2
_geom_bond_publ_flag
Au1 P1 2.2659(12) . ?
Au1 S1 2.3152(12) . ?
P1 C7 1.818(4) . ?
P1 C1 1.820(4) . ?
P1 C13 1.836(4) . ?
S1 C19 1.686(4) . ?
C1 C2 1.388(5) . ?
C1 C6 1.399(5) . ?
C2 C3 1.395(6) . ?
C3 C4 1.374(6) . ?
C4 C5 1.390(6) . ?
C5 C6 1.381(6) . ?
C7 C8 1.391(6) . ?
C7 C12 1.406(6) . ?
C8 C9 1.386(6) . ?
C9 C10 1.369(7) . ?
C10 C11 1.367(7) . ?
C11 C12 1.395(6) . ?
C13 C14 1.390(5) . ?
C13 C18 1.402(5) . ?
C14 C15 1.388(6) . ?
C15 C16 1.378(6) . ?
C16 C17 1.392(6) . ?
C17 C18 1.376(6) . ?
C19 C20 1.205(6) . ?
C20 C21 1.442(6) . ?
C21 C22 1.397(6) . ?
C21 C26 1.398(6) . ?
C22 C23 1.385(6) . ?
C23 C24 1.393(6) . ?
C24 C25 1.389(6) . ?
C24 C27 1.513(6) . ?
C25 C26 1.384(6) . ?
